data_4120152
loop_
_publ_author_name
'Nathan L. Bill'
'Masatoshi Ishida'
'Steffen B\"ahring'
'Jong Min Lim'
'Sangsu Lee'
'Christina M. Davis'
'Vincent M. Lynch'
'Kent A. Nielsen'
'Jan O. Jeppesen'
'Kei Ohkubo'
'Shunichi Fukuzumi'
'Dongho Kim'
'Jonathan L. Sessler'

_publ_section_title
;
 Porphyrins Fused with Strongly Electron-Donating 1,3-Dithiol-2-ylidene
 Moieties: Redox Control by Metal Cation Complexation and Anion Binding
;
_journal_name_full 'Journal of the American Chemical Society'
_journal_page_first 10852
_journal_page_last 10862
_journal_paper_doi 10.1021/ja404830y
_journal_volume 135
_journal_year 2013
_chemical_formula_moiety 'C42 H32 N4 S8, C2 H3 N'
_chemical_formula_sum 'C43 H35 N4 S8'
_chemical_formula_weight 864.23
_chemical_name_systematic
;
 ?
;
_space_group_IT_number 2
_symmetry_cell_setting triclinic
_symmetry_space_group_name_Hall '-P 1'
_symmetry_space_group_name_H-M 'P -1'
_atom_sites_solution_hydrogens geom
_atom_sites_solution_primary direct
_atom_sites_solution_secondary difmap
_audit_creation_method SHELXL-97
_cell_angle_alpha 112.244(2)
_cell_angle_beta 93.709(3)
_cell_angle_gamma 90.497(2)
_cell_formula_units_Z 2
_cell_length_a 11.7903(9)
_cell_length_b 12.3315(10)
_cell_length_c 15.2801(12)
_cell_measurement_reflns_used 31774
_cell_measurement_temperature 100(2)
_cell_measurement_theta_max 27.5
_cell_measurement_theta_min 3.0
_cell_volume 2050.6(3)
_computing_cell_refinement 'CrystalClear (Rigaku Inc., 2008)'
_computing_data_collection 'CrystalClear (Rigaku Inc., 2008)'
_computing_data_reduction 'CrystalClear (Rigaku Inc., 2008)'
_computing_molecular_graphics 'XP SHELXTL/PC, Siemens Analytical'
_computing_structure_refinement 'XL SHELXTL/PC, Siemens Analytical'
_computing_structure_solution
;

SIR97 - Altomare A., Burla M.C., Camalli M., Cascarano G.L., Giacovazzo C., 
Guagliardi A., Moliterni A.G.G., Polidori G.,Spagna R.
;
_diffrn_ambient_temperature 100(2)
_diffrn_measured_fraction_theta_full 0.993
_diffrn_measured_fraction_theta_max 0.993
_diffrn_measurement_device_type 'Rigaku AFC-12 with Saturn 724+ CCD'
_diffrn_measurement_method \w-scans
_diffrn_radiation_monochromator graphite
_diffrn_radiation_source 'fine-focus sealed tube'
_diffrn_radiation_type MoK\a
_diffrn_radiation_wavelength 0.71073
_diffrn_reflns_av_R_equivalents 0.0000
_diffrn_reflns_av_sigmaI/netI 0.0909
_diffrn_reflns_limit_h_max 15
_diffrn_reflns_limit_h_min -15
_diffrn_reflns_limit_k_max 14
_diffrn_reflns_limit_k_min -16
_diffrn_reflns_limit_l_max 19
_diffrn_reflns_limit_l_min 0
_diffrn_reflns_number 9340
_diffrn_reflns_theta_full 27.48
_diffrn_reflns_theta_max 27.48
_diffrn_reflns_theta_min 3.11
_exptl_absorpt_coefficient_mu 0.473
_exptl_absorpt_correction_T_max 1.00
_exptl_absorpt_correction_T_min 0.530
_exptl_absorpt_correction_type multi-scan
_exptl_absorpt_process_details
;
Abscor. T. Higashi (2001). The Rigaku Corporation, Tokyo, Japan.
;
_exptl_crystal_colour violet
_exptl_crystal_density_diffrn 1.400
_exptl_crystal_description prisms
_exptl_crystal_F_000 898
_exptl_crystal_size_max 0.38
_exptl_crystal_size_mid 0.12
_exptl_crystal_size_min 0.08
_platon_squeeze_details
;



;
_refine_diff_density_max 0.956
_refine_diff_density_min -0.811
_refine_diff_density_rms 0.120
_refine_ls_extinction_method none
_refine_ls_goodness_of_fit_ref 1.111
_refine_ls_hydrogen_treatment mixed
_refine_ls_matrix_type full
_refine_ls_number_parameters 493
_refine_ls_number_reflns 9340
_refine_ls_number_restraints 0
_refine_ls_restrained_S_all 1.111
_refine_ls_R_factor_all 0.0739
_refine_ls_R_factor_gt 0.0632
_refine_ls_shift/su_max 0.001
_refine_ls_shift/su_mean 0.000
_refine_ls_structure_factor_coef Fsqd
_refine_ls_weighting_details 'calc w=1/[\s^2^(Fo^2^)+(0.0870P)^2^+0.1090P] where P=(Fo^2^+2Fc^2^)/3'
_refine_ls_weighting_scheme calc
_refine_ls_wR_factor_gt 0.1628
_refine_ls_wR_factor_ref 0.1701
_reflns_number_gt 7535
_reflns_number_total 9340
_reflns_threshold_expression >2sigma(I)
_cod_data_source_file ja404830y_si_003.cif
_cod_data_source_block shelxl
_cod_database_code 4120152

loop_
_symmetry_equiv_pos_as_xyz
'x, y, z'
'-x, -y, -z'

loop_
_atom_site_label
_atom_site_type_symbol
_atom_site_fract_x
_atom_site_fract_y
_atom_site_fract_z
_atom_site_U_iso_or_equiv
_atom_site_adp_type
_atom_site_occupancy
_atom_site_symmetry_multiplicity
_atom_site_calc_flag
_atom_site_refinement_flags
C1 C 0.5043(2) 0.8335(2) 0.28463(17) 0.0206(5) Uani 1 1 d .
C2 C 0.4034(2) 0.8827(2) 0.32902(17) 0.0227(5) Uani 1 1 d .
H2 H 0.3467 0.9208 0.3053 0.027 Uiso 1 1 calc R
C3 C 0.4040(2) 0.8646(2) 0.41183(18) 0.0234(5) Uani 1 1 d .
H3 H 0.3476 0.8874 0.4564 0.028 Uiso 1 1 calc R
C4 C 0.50555(19) 0.8047(2) 0.41890(17) 0.0206(5) Uani 1 1 d .
C5 C 0.5449(2) 0.7668(2) 0.49593(17) 0.0211(5) Uani 1 1 d .
C6 C 0.66327(19) 0.7919(2) 0.53450(17) 0.0195(5) Uani 1 1 d .
C7 C 0.7079(2) 0.8370(2) 0.63098(17) 0.0235(5) Uani 1 1 d .
H7 H 0.6653 0.8528 0.6849 0.028 Uiso 1 1 calc R
C8 C 0.8233(2) 0.8533(2) 0.63194(16) 0.0217(5) Uani 1 1 d .
H8 H 0.8750 0.8851 0.6865 0.026 Uiso 1 1 calc R
C9 C 0.8507(2) 0.8135(2) 0.53584(16) 0.0199(5) Uani 1 1 d .
C10 C 0.9581(2) 0.8026(2) 0.49893(17) 0.0204(5) Uani 1 1 d .
C11 C 0.97588(19) 0.7471(2) 0.40228(17) 0.0208(5) Uani 1 1 d .
C12 C 1.0811(2) 0.7218(2) 0.35977(17) 0.0223(5) Uani 1 1 d .
H12 H 1.1546 0.7482 0.3904 0.027 Uiso 1 1 calc R
C13 C 1.0563(2) 0.6519(2) 0.26569(17) 0.0225(5) Uani 1 1 d .
H13 H 1.1095 0.6197 0.2193 0.027 Uiso 1 1 calc R
C14 C 0.9356(2) 0.6371(2) 0.25111(17) 0.0209(5) Uani 1 1 d .
C15 C 0.8707(2) 0.5776(2) 0.15918(17) 0.0219(5) Uani 1 1 d .
C16 C 0.7759(2) 0.6390(2) 0.13311(17) 0.0222(5) Uani 1 1 d .
C17 C 0.7547(2) 0.6548(2) 0.04669(17) 0.0235(5) Uani 1 1 d .
H17 H 0.7957 0.6223 -0.0084 0.028 Uiso 1 1 calc R
C18 C 0.6629(2) 0.7268(2) 0.05750(18) 0.0233(5) Uani 1 1 d .
H18 H 0.6301 0.7543 0.0117 0.028 Uiso 1 1 calc R
C19 C 0.6269(2) 0.7519(2) 0.15007(16) 0.0205(5) Uani 1 1 d .
C20 C 0.53476(19) 0.8191(2) 0.19362(17) 0.0203(5) Uani 1 1 d .
C21 C 0.4721(2) 0.7085(2) 0.52992(17) 0.0218(5) Uani 1 1 d .
C22 C 0.3031(2) 0.5754(2) 0.54200(18) 0.0242(5) Uani 1 1 d .
C23 C 0.3831(2) 0.5740(2) 0.60822(18) 0.0235(5) Uani 1 1 d .
C24 C 0.1467(3) 0.4521(3) 0.3939(2) 0.0359(7) Uani 1 1 d .
H24A H 0.1434 0.5193 0.3745 0.054 Uiso 1 1 calc R
H24B H 0.0749 0.4061 0.3731 0.054 Uiso 1 1 calc R
H24C H 0.2095 0.4030 0.3648 0.054 Uiso 1 1 calc R
C25 C 0.3378(3) 0.6039(3) 0.7893(2) 0.0508(9) Uani 1 1 d .
H25A H 0.3910 0.6715 0.8069 0.076 Uiso 1 1 calc R
H25B H 0.3418 0.5725 0.8395 0.076 Uiso 1 1 calc R
H25C H 0.2603 0.6284 0.7811 0.076 Uiso 1 1 calc R
C26 C 1.0592(2) 0.8521(2) 0.56819(17) 0.0214(5) Uani 1 1 d .
C27 C 1.0895(2) 0.8089(2) 0.63750(18) 0.0246(5) Uani 1 1 d .
H27 H 1.0471 0.7446 0.6404 0.030 Uiso 1 1 calc R
C28 C 1.1819(2) 0.8588(2) 0.70322(19) 0.0297(6) Uani 1 1 d .
H28 H 1.2019 0.8288 0.7508 0.036 Uiso 1 1 calc R
C29 C 1.2440(2) 0.9517(2) 0.69877(19) 0.0322(6) Uani 1 1 d .
H29 H 1.3061 0.9864 0.7440 0.039 Uiso 1 1 calc R
C30 C 1.2163(2) 0.9948(2) 0.62880(19) 0.0295(6) Uani 1 1 d .
H30 H 1.2594 1.0587 0.6260 0.035 Uiso 1 1 calc R
C31 C 1.1249(2) 0.9440(2) 0.56240(19) 0.0247(5) Uani 1 1 d .
H31 H 1.1072 0.9718 0.5132 0.030 Uiso 1 1 calc R
C32 C 0.9030(2) 0.4724(2) 0.09811(17) 0.0223(5) Uani 1 1 d .
C33 C 0.9844(2) 0.2607(2) 0.02865(17) 0.0237(5) Uani 1 1 d .
C34 C 0.9060(2) 0.2643(2) -0.03863(18) 0.0251(5) Uani 1 1 d .
C35 C 1.0854(2) 0.1495(2) 0.13842(18) 0.0299(6) Uani 1 1 d .
H35A H 1.1311 0.2204 0.1765 0.045 Uiso 1 1 calc R
H35B H 1.1247 0.0804 0.1399 0.045 Uiso 1 1 calc R
H35C H 1.0111 0.1527 0.1644 0.045 Uiso 1 1 calc R
C36 C 0.9982(2) 0.1172(2) -0.20433(19) 0.0292(6) Uani 1 1 d .
H36A H 1.0481 0.1878 -0.1818 0.044 Uiso 1 1 calc R
H36B H 0.9830 0.0902 -0.2732 0.044 Uiso 1 1 calc R
H36C H 1.0354 0.0556 -0.1885 0.044 Uiso 1 1 calc R
C37 C 0.46684(19) 0.8776(2) 0.13934(17) 0.0205(5) Uani 1 1 d .
C38 C 0.4627(2) 0.9997(2) 0.17365(18) 0.0244(5) Uani 1 1 d .
H38 H 0.5015 1.0453 0.2330 0.029 Uiso 1 1 calc R
C39 C 0.4028(2) 1.0557(2) 0.1226(2) 0.0291(6) Uani 1 1 d .
H39 H 0.4007 1.1388 0.1472 0.035 Uiso 1 1 calc R
C40 C 0.3458(2) 0.9905(3) 0.03550(19) 0.0296(6) Uani 1 1 d .
H40 H 0.3056 1.0288 0.0001 0.035 Uiso 1 1 calc R
C41 C 0.3482(2) 0.8688(3) 0.00066(19) 0.0306(6) Uani 1 1 d .
H41 H 0.3079 0.8238 -0.0581 0.037 Uiso 1 1 calc R
C42 C 0.4092(2) 0.8123(2) 0.05118(18) 0.0264(6) Uani 1 1 d .
H42 H 0.4118 0.7293 0.0259 0.032 Uiso 1 1 calc R
N1 N 0.56556(17) 0.78737(17) 0.34261(14) 0.0206(4) Uani 1 1 d .
N2 N 0.74979(16) 0.77897(17) 0.47879(14) 0.0198(4) Uani 1 1 d .
H2N H 0.7436 0.7529 0.4165 0.024 Uiso 1 1 calc R
N3 N 0.88763(16) 0.69490(17) 0.33238(14) 0.0213(4) Uani 1 1 d .
N4 N 0.69895(17) 0.69669(18) 0.19393(15) 0.0238(5) Uani 1 1 d .
H4N H 0.6951 0.6989 0.2519 0.029 Uiso 1 1 calc R
S1 S 0.33257(5) 0.66483(6) 0.47919(5) 0.02674(17) Uani 1 1 d .
S2 S 0.50864(5) 0.65980(6) 0.62212(4) 0.02373(16) Uani 1 1 d .
S3 S 0.16910(6) 0.50381(6) 0.52124(5) 0.03103(18) Uani 1 1 d .
S4 S 0.37526(6) 0.49203(6) 0.67969(5) 0.02632(17) Uani 1 1 d .
S5 S 1.01195(5) 0.39284(5) 0.12844(4) 0.02350(16) Uani 1 1 d .
S6 S 0.84064(5) 0.39882(5) -0.01742(4) 0.02448(16) Uani 1 1 d .
S7 S 1.06580(6) 0.14003(6) 0.01776(5) 0.02808(17) Uani 1 1 d .
S8 S 0.86452(5) 0.15092(5) -0.14739(4) 0.02553(16) Uani 1 1 d .

loop_
_atom_site_aniso_label
_atom_site_aniso_U_11
_atom_site_aniso_U_22
_atom_site_aniso_U_33
_atom_site_aniso_U_23
_atom_site_aniso_U_13
_atom_site_aniso_U_12
C1 0.0243(11) 0.0160(11) 0.0184(12) 0.0029(10) 0.0014(9) 0.0040(9)
C2 0.0244(12) 0.0187(12) 0.0227(13) 0.0048(10) 0.0032(10) 0.0055(9)
C3 0.0229(12) 0.0237(13) 0.0228(12) 0.0073(11) 0.0062(9) 0.0043(10)
C4 0.0238(11) 0.0165(11) 0.0180(11) 0.0027(10) 0.0015(9) 0.0023(9)
C5 0.0233(11) 0.0179(11) 0.0182(12) 0.0022(10) 0.0028(9) 0.0040(9)
C6 0.0224(11) 0.0148(11) 0.0189(12) 0.0035(9) 0.0028(9) 0.0040(9)
C7 0.0290(12) 0.0206(12) 0.0168(12) 0.0018(10) 0.0040(10) 0.0046(10)
C8 0.0287(12) 0.0167(11) 0.0145(11) 0.0003(9) -0.0011(9) 0.0048(9)
C9 0.0267(12) 0.0137(11) 0.0155(11) 0.0013(9) 0.0007(9) 0.0026(9)
C10 0.0252(12) 0.0139(11) 0.0201(12) 0.0044(10) -0.0014(9) 0.0019(9)
C11 0.0214(11) 0.0164(11) 0.0214(12) 0.0041(10) -0.0015(9) 0.0009(9)
C12 0.0243(12) 0.0210(12) 0.0183(12) 0.0039(10) 0.0009(9) 0.0034(9)
C13 0.0249(12) 0.0215(12) 0.0181(12) 0.0034(10) 0.0053(9) 0.0056(9)
C14 0.0249(12) 0.0169(11) 0.0185(12) 0.0039(10) 0.0015(9) 0.0052(9)
C15 0.0232(11) 0.0202(12) 0.0187(12) 0.0030(10) 0.0034(9) 0.0041(9)
C16 0.0240(12) 0.0151(11) 0.0219(12) 0.0009(10) 0.0014(9) 0.0036(9)
C17 0.0270(12) 0.0221(12) 0.0176(12) 0.0025(10) 0.0056(9) 0.0050(10)
C18 0.0270(12) 0.0212(12) 0.0193(12) 0.0044(10) 0.0039(9) 0.0063(10)
C19 0.0229(11) 0.0178(11) 0.0164(11) 0.0010(10) 0.0036(9) 0.0055(9)
C20 0.0215(11) 0.0161(11) 0.0209(12) 0.0040(10) 0.0028(9) 0.0014(9)
C21 0.0234(11) 0.0213(12) 0.0176(12) 0.0035(10) 0.0021(9) 0.0048(9)
C22 0.0227(11) 0.0216(12) 0.0249(13) 0.0044(11) 0.0057(10) 0.0016(9)
C23 0.0292(12) 0.0160(11) 0.0224(12) 0.0033(10) 0.0060(10) 0.0005(9)
C24 0.0388(15) 0.0296(15) 0.0358(16) 0.0098(13) -0.0038(12) -0.0058(12)
C25 0.082(3) 0.0341(17) 0.0353(17) 0.0076(15) 0.0287(17) 0.0061(16)
C26 0.0226(11) 0.0165(11) 0.0180(12) -0.0016(10) 0.0025(9) 0.0039(9)
C27 0.0272(12) 0.0194(12) 0.0224(12) 0.0024(10) 0.0024(10) 0.0016(10)
C28 0.0300(13) 0.0319(14) 0.0215(13) 0.0040(11) -0.0010(10) 0.0065(11)
C29 0.0235(12) 0.0299(14) 0.0292(14) -0.0034(12) -0.0044(10) 0.0026(11)
C30 0.0282(13) 0.0211(13) 0.0309(14) 0.0005(11) 0.0032(11) -0.0018(10)
C31 0.0258(12) 0.0192(12) 0.0253(13) 0.0040(11) 0.0018(10) 0.0028(10)
C32 0.0234(11) 0.0203(12) 0.0206(12) 0.0045(10) 0.0027(9) 0.0057(9)
C33 0.0304(13) 0.0200(12) 0.0175(12) 0.0032(10) 0.0039(10) 0.0051(10)
C34 0.0295(13) 0.0205(12) 0.0214(12) 0.0029(11) 0.0064(10) 0.0045(10)
C35 0.0392(15) 0.0262(14) 0.0236(13) 0.0087(11) 0.0026(11) 0.0066(11)
C36 0.0390(14) 0.0195(13) 0.0242(13) 0.0017(11) 0.0090(11) 0.0047(11)
C37 0.0211(11) 0.0214(12) 0.0185(12) 0.0061(10) 0.0058(9) 0.0069(9)
C38 0.0257(12) 0.0214(12) 0.0244(13) 0.0060(11) 0.0074(10) 0.0046(10)
C39 0.0337(14) 0.0232(13) 0.0334(15) 0.0125(12) 0.0113(11) 0.0103(11)
C40 0.0326(14) 0.0362(15) 0.0233(13) 0.0140(12) 0.0081(11) 0.0150(11)
C41 0.0307(13) 0.0371(16) 0.0220(13) 0.0087(12) 0.0013(10) 0.0104(11)
C42 0.0295(13) 0.0240(13) 0.0206(12) 0.0028(11) 0.0011(10) 0.0061(10)
N1 0.0259(10) 0.0172(10) 0.0164(10) 0.0039(8) 0.0016(8) 0.0016(8)
N2 0.0217(10) 0.0202(10) 0.0144(9) 0.0028(8) 0.0032(8) 0.0024(8)
N3 0.0233(10) 0.0176(10) 0.0185(10) 0.0017(8) 0.0013(8) 0.0033(8)
N4 0.0255(10) 0.0220(11) 0.0190(10) 0.0022(9) 0.0021(8) 0.0078(8)
S1 0.0221(3) 0.0320(4) 0.0299(4) 0.0165(3) -0.0008(2) -0.0009(3)
S2 0.0252(3) 0.0253(3) 0.0212(3) 0.0095(3) 0.0013(2) 0.0010(2)
S3 0.0276(3) 0.0308(4) 0.0336(4) 0.0110(3) 0.0030(3) -0.0041(3)
S4 0.0366(4) 0.0195(3) 0.0219(3) 0.0068(3) 0.0024(3) 0.0012(3)
S5 0.0277(3) 0.0187(3) 0.0186(3) 0.0009(3) 0.0010(2) 0.0090(2)
S6 0.0302(3) 0.0185(3) 0.0182(3) -0.0003(3) -0.0002(2) 0.0083(2)
S7 0.0394(4) 0.0194(3) 0.0228(3) 0.0043(3) 0.0051(3) 0.0124(3)
S8 0.0312(3) 0.0184(3) 0.0200(3) -0.0008(3) 0.0029(2) 0.0034(2)

loop_
_atom_type_symbol
_atom_type_description
_atom_type_scat_dispersion_real
_atom_type_scat_dispersion_imag
_atom_type_scat_source
C C 0.0033 0.0016 'International Tables Vol C Tables 4.2.6.8 and 6.1.1.4'
H H 0.0000 0.0000 'International Tables Vol C Tables 4.2.6.8 and 6.1.1.4'
N N 0.0061 0.0033 'International Tables Vol C Tables 4.2.6.8 and 6.1.1.4'
S S 0.1246 0.1234 'International Tables Vol C Tables 4.2.6.8 and 6.1.1.4'

loop_
_geom_angle_atom_site_label_1
_geom_angle_atom_site_label_2
_geom_angle_atom_site_label_3
_geom_angle
N1 C1 C20 123.0(2)
N1 C1 C2 108.5(2)
C20 C1 C2 128.0(2)
C3 C2 C1 107.1(2)
C3 C2 H2 126.4
C1 C2 H2 126.4
C2 C3 C4 107.2(2)
C2 C3 H3 126.4
C4 C3 H3 126.4
N1 C4 C3 109.8(2)
N1 C4 C5 122.5(2)
C3 C4 C5 127.7(2)
C21 C5 C6 120.8(2)
C21 C5 C4 120.2(2)
C6 C5 C4 119.0(2)
N2 C6 C7 108.6(2)
N2 C6 C5 122.1(2)
C7 C6 C5 129.2(2)
C8 C7 C6 107.7(2)
C8 C7 H7 126.1
C6 C7 H7 126.1
C7 C8 C9 106.9(2)
C7 C8 H8 126.5
C9 C8 H8 126.5
N2 C9 C10 122.9(2)
N2 C9 C8 107.9(2)
C10 C9 C8 129.1(2)
C11 C10 C9 124.0(2)
C11 C10 C26 118.7(2)
C9 C10 C26 117.3(2)
N3 C11 C10 123.1(2)
N3 C11 C12 108.6(2)
C10 C11 C12 127.9(2)
C13 C12 C11 106.9(2)
C13 C12 H12 126.5
C11 C12 H12 126.5
C12 C13 C14 107.0(2)
C12 C13 H13 126.5
C14 C13 H13 126.5
N3 C14 C13 110.1(2)
N3 C14 C15 123.8(2)
C13 C14 C15 125.8(2)
C32 C15 C16 121.3(2)
C32 C15 C14 120.2(2)
C16 C15 C14 118.3(2)
N4 C16 C17 109.5(2)
N4 C16 C15 123.0(2)
C17 C16 C15 127.4(2)
C18 C17 C16 107.0(2)
C18 C17 H17 126.5
C16 C17 H17 126.5
C17 C18 C19 107.2(2)
C17 C18 H18 126.4
C19 C18 H18 126.4
N4 C19 C20 123.5(2)
N4 C19 C18 107.7(2)
C20 C19 C18 128.8(2)
C1 C20 C19 123.6(2)
C1 C20 C37 118.7(2)
C19 C20 C37 117.8(2)
C5 C21 S2 124.48(18)
C5 C21 S1 122.57(19)
S2 C21 S1 112.81(14)
C23 C22 S3 124.4(2)
C23 C22 S1 116.79(19)
S3 C22 S1 118.65(15)
C22 C23 S4 125.84(19)
C22 C23 S2 116.8(2)
S4 C23 S2 117.31(15)
S3 C24 H24A 109.5
S3 C24 H24B 109.5
H24A C24 H24B 109.5
S3 C24 H24C 109.5
H24A C24 H24C 109.5
H24B C24 H24C 109.5
S4 C25 H25A 109.5
S4 C25 H25B 109.5
H25A C25 H25B 109.5
S4 C25 H25C 109.5
H25A C25 H25C 109.5
H25B C25 H25C 109.5
C27 C26 C31 119.2(2)
C27 C26 C10 121.6(2)
C31 C26 C10 119.2(2)
C26 C27 C28 120.6(2)
C26 C27 H27 119.7
C28 C27 H27 119.7
C29 C28 C27 119.8(3)
C29 C28 H28 120.1
C27 C28 H28 120.1
C28 C29 C30 120.5(2)
C28 C29 H29 119.8
C30 C29 H29 119.8
C29 C30 C31 119.8(2)
C29 C30 H30 120.1
C31 C30 H30 120.1
C30 C31 C26 120.1(3)
C30 C31 H31 119.9
C26 C31 H31 119.9
C15 C32 S6 124.6(2)
C15 C32 S5 122.77(19)
S6 C32 S5 112.66(14)
C34 C33 S7 124.1(2)
C34 C33 S5 116.3(2)
S7 C33 S5 119.32(14)
C33 C34 S8 127.3(2)
C33 C34 S6 116.89(19)
S8 C34 S6 115.73(15)
S7 C35 H35A 109.5
S7 C35 H35B 109.5
H35A C35 H35B 109.5
S7 C35 H35C 109.5
H35A C35 H35C 109.5
H35B C35 H35C 109.5
S8 C36 H36A 109.5
S8 C36 H36B 109.5
H36A C36 H36B 109.5
S8 C36 H36C 109.5
H36A C36 H36C 109.5
H36B C36 H36C 109.5
C38 C37 C42 118.3(2)
C38 C37 C20 120.4(2)
C42 C37 C20 121.2(2)
C39 C38 C37 121.2(2)
C39 C38 H38 119.4
C37 C38 H38 119.4
C38 C39 C40 120.2(3)
C38 C39 H39 119.9
C40 C39 H39 119.9
C41 C40 C39 119.4(3)
C41 C40 H40 120.3
C39 C40 H40 120.3
C40 C41 C42 120.6(2)
C40 C41 H41 119.7
C42 C41 H41 119.7
C41 C42 C37 120.4(2)
C41 C42 H42 119.8
C37 C42 H42 119.8
C4 N1 C1 107.4(2)
C6 N2 C9 108.72(19)
C6 N2 H2N 125.6
C9 N2 H2N 125.6
C14 N3 C11 107.3(2)
C16 N4 C19 108.6(2)
C16 N4 H4N 125.7
C19 N4 H4N 125.7
C22 S1 C21 96.69(12)
C21 S2 C23 96.49(12)
C22 S3 C24 101.97(13)
C23 S4 C25 100.66(14)
C32 S5 C33 96.38(12)
C32 S6 C34 96.68(12)
C33 S7 C35 102.50(13)
C34 S8 C36 102.49(12)

loop_
_geom_bond_atom_site_label_1
_geom_bond_atom_site_label_2
_geom_bond_distance
C1 N1 1.391(3)
C1 C20 1.405(3)
C1 C2 1.431(3)
C2 C3 1.365(4)
C2 H2 0.9500
C3 C4 1.431(3)
C3 H3 0.9500
C4 N1 1.351(3)
C4 C5 1.473(3)
C5 C21 1.361(3)
C5 C6 1.462(3)
C6 N2 1.343(3)
C6 C7 1.426(3)
C7 C8 1.372(3)
C7 H7 0.9500
C8 C9 1.421(3)
C8 H8 0.9500
C9 N2 1.390(3)
C9 C10 1.406(3)
C10 C11 1.404(3)
C10 C26 1.500(3)
C11 N3 1.401(3)
C11 C12 1.420(3)
C12 C13 1.378(3)
C12 H12 0.9500
C13 C14 1.425(3)
C13 H13 0.9500
C14 N3 1.341(3)
C14 C15 1.473(3)
C15 C32 1.355(3)
C15 C16 1.472(3)
C16 N4 1.346(3)
C16 C17 1.413(4)
C17 C18 1.383(3)
C17 H17 0.9500
C18 C19 1.423(3)
C18 H18 0.9500
C19 N4 1.384(3)
C19 C20 1.415(3)
C20 C37 1.493(3)
C21 S2 1.760(3)
C21 S1 1.761(2)
C22 C23 1.343(4)
C22 S3 1.754(2)
C22 S1 1.759(3)
C23 S4 1.752(3)
C23 S2 1.766(2)
C24 S3 1.804(3)
C24 H24A 0.9800
C24 H24B 0.9800
C24 H24C 0.9800
C25 S4 1.806(3)
C25 H25A 0.9800
C25 H25B 0.9800
C25 H25C 0.9800
C26 C27 1.384(4)
C26 C31 1.401(3)
C27 C28 1.397(3)
C27 H27 0.9500
C28 C29 1.381(4)
C28 H28 0.9500
C29 C30 1.385(4)
C29 H29 0.9500
C30 C31 1.396(3)
C30 H30 0.9500
C31 H31 0.9500
C32 S6 1.757(2)
C32 S5 1.766(3)
C33 C34 1.351(4)
C33 S7 1.738(3)
C33 S5 1.770(2)
C34 S8 1.755(3)
C34 S6 1.760(3)
C35 S7 1.802(3)
C35 H35A 0.9800
C35 H35B 0.9800
C35 H35C 0.9800
C36 S8 1.825(3)
C36 H36A 0.9800
C36 H36B 0.9800
C36 H36C 0.9800
C37 C38 1.397(3)
C37 C42 1.406(3)
C38 C39 1.389(4)
C38 H38 0.9500
C39 C40 1.390(4)
C39 H39 0.9500
C40 C41 1.391(4)
C40 H40 0.9500
C41 C42 1.394(4)
C41 H41 0.9500
C42 H42 0.9500
N2 H2N 0.8800
N4 H4N 0.8800

loop_
_geom_torsion_atom_site_label_1
_geom_torsion_atom_site_label_2
_geom_torsion_atom_site_label_3
_geom_torsion_atom_site_label_4
_geom_torsion
N1 C1 C2 C3 -0.8(3)
C20 C1 C2 C3 172.3(2)
C1 C2 C3 C4 0.3(3)
C2 C3 C4 N1 0.3(3)
C2 C3 C4 C5 179.5(2)
N1 C4 C5 C21 -133.5(2)
C3 C4 C5 C21 47.5(4)
N1 C4 C5 C6 46.1(3)
C3 C4 C5 C6 -133.0(3)
C21 C5 C6 N2 137.6(2)
C4 C5 C6 N2 -42.0(3)
C21 C5 C6 C7 -45.5(4)
C4 C5 C6 C7 134.9(3)
N2 C6 C7 C8 1.4(3)
C5 C6 C7 C8 -175.9(2)
C6 C7 C8 C9 -2.5(3)
C7 C8 C9 N2 2.7(3)
C7 C8 C9 C10 -174.2(2)
N2 C9 C10 C11 -5.7(4)
C8 C9 C10 C11 170.8(2)
N2 C9 C10 C26 175.3(2)
C8 C9 C10 C26 -8.2(4)
C9 C10 C11 N3 -1.0(4)
C26 C10 C11 N3 178.0(2)
C9 C10 C11 C12 -173.3(2)
C26 C10 C11 C12 5.7(4)
N3 C11 C12 C13 -1.9(3)
C10 C11 C12 C13 171.3(2)
C11 C12 C13 C14 1.2(3)
C12 C13 C14 N3 -0.1(3)
C12 C13 C14 C15 174.1(2)
N3 C14 C15 C32 -140.2(3)
C13 C14 C15 C32 46.3(4)
N3 C14 C15 C16 44.2(4)
C13 C14 C15 C16 -129.3(3)
C32 C15 C16 N4 140.0(3)
C14 C15 C16 N4 -44.4(3)
C32 C15 C16 C17 -44.8(4)
C14 C15 C16 C17 130.8(3)
N4 C16 C17 C18 1.2(3)
C15 C16 C17 C18 -174.5(2)
C16 C17 C18 C19 -1.5(3)
C17 C18 C19 N4 1.2(3)
C17 C18 C19 C20 -178.2(2)
N1 C1 C20 C19 3.2(4)
C2 C1 C20 C19 -169.0(2)
N1 C1 C20 C37 -176.7(2)
C2 C1 C20 C37 11.1(4)
N4 C19 C20 C1 -2.3(4)
C18 C19 C20 C1 177.0(2)
N4 C19 C20 C37 177.6(2)
C18 C19 C20 C37 -3.1(4)
C6 C5 C21 S2 1.0(3)
C4 C5 C21 S2 -179.47(18)
C6 C5 C21 S1 -174.34(18)
C4 C5 C21 S1 5.2(3)
S3 C22 C23 S4 5.6(4)
S1 C22 C23 S4 -179.53(14)
S3 C22 C23 S2 -176.08(14)
S1 C22 C23 S2 -1.2(3)
C11 C10 C26 C27 -116.0(3)
C9 C10 C26 C27 63.1(3)
C11 C10 C26 C31 63.7(3)
C9 C10 C26 C31 -117.2(3)
C31 C26 C27 C28 2.3(4)
C10 C26 C27 C28 -177.9(2)
C26 C27 C28 C29 -0.3(4)
C27 C28 C29 C30 -0.9(4)
C28 C29 C30 C31 0.1(4)
C29 C30 C31 C26 1.9(4)
C27 C26 C31 C30 -3.1(4)
C10 C26 C31 C30 177.1(2)
C16 C15 C32 S6 1.4(4)
C14 C15 C32 S6 -174.14(19)
C16 C15 C32 S5 -177.09(18)
C14 C15 C32 S5 7.4(3)
S7 C33 C34 S8 2.6(4)
S5 C33 C34 S8 176.99(14)
S7 C33 C34 S6 -175.24(14)
S5 C33 C34 S6 -0.8(3)
C1 C20 C37 C38 62.5(3)
C19 C20 C37 C38 -117.4(3)
C1 C20 C37 C42 -119.9(3)
C19 C20 C37 C42 60.2(3)
C42 C37 C38 C39 0.3(4)
C20 C37 C38 C39 178.0(2)
C37 C38 C39 C40 -0.2(4)
C38 C39 C40 C41 0.8(4)
C39 C40 C41 C42 -1.5(4)
C40 C41 C42 C37 1.6(4)
C38 C37 C42 C41 -1.0(4)
C20 C37 C42 C41 -178.6(2)
C3 C4 N1 C1 -0.8(3)
C5 C4 N1 C1 -180.0(2)
C20 C1 N1 C4 -172.5(2)
C2 C1 N1 C4 1.0(2)
C7 C6 N2 C9 0.4(3)
C5 C6 N2 C9 177.8(2)
C10 C9 N2 C6 175.2(2)
C8 C9 N2 C6 -1.9(3)
C13 C14 N3 C11 -1.0(3)
C15 C14 N3 C11 -175.4(2)
C10 C11 N3 C14 -171.8(2)
C12 C11 N3 C14 1.8(3)
C17 C16 N4 C19 -0.5(3)
C15 C16 N4 C19 175.5(2)
C20 C19 N4 C16 179.0(2)
C18 C19 N4 C16 -0.4(3)
C23 C22 S1 C21 4.6(2)
S3 C22 S1 C21 179.79(16)
C5 C21 S1 C22 169.5(2)
S2 C21 S1 C22 -6.28(16)
C5 C21 S2 C23 -169.9(2)
S1 C21 S2 C23 5.77(16)
C22 C23 S2 C21 -2.9(2)
S4 C23 S2 C21 175.62(15)
C23 C22 S3 C24 -142.5(2)
S1 C22 S3 C24 42.74(19)
C22 C23 S4 C25 -101.7(3)
S2 C23 S4 C25 80.0(2)
C15 C32 S5 C33 168.5(2)
S6 C32 S5 C33 -10.14(16)
C34 C33 S5 C32 6.8(2)
S7 C33 S5 C32 -178.57(15)
C15 C32 S6 C34 -168.8(2)
S5 C32 S6 C34 9.80(16)
C33 C34 S6 C32 -5.6(2)
S8 C34 S6 C32 176.35(14)
C34 C33 S7 C35 -147.9(2)
S5 C33 S7 C35 37.84(18)
C33 C34 S8 C36 -58.4(3)
S6 C34 S8 C36 119.46(15)

loop_
_platon_squeeze_void_nr
_platon_squeeze_void_average_x
_platon_squeeze_void_average_y
_platon_squeeze_void_average_z
_platon_squeeze_void_volume
_platon_squeeze_void_count_electrons
_platon_squeeze_void_content
1 0.500 0.500 0.000 169 38 ' '
